data_7033314
loop_
_publ_author_name
'Liu, Fu-Hong'
'Qin, Chao'
'Ding, Yan'
'Wu, Han'
'Shao, Kui-Zhan'
'Su, Zhong-Min'

_publ_section_title
;
 Pillared metal organic frameworks for the luminescence sensing of small
 molecules and metal ions in aqueous solutions.
;
_journal_issue 4
_journal_name_full 'Dalton transactions (Cambridge, England : 2003)'
_journal_page_first 1754
_journal_page_last 1760
_journal_paper_doi 10.1039/c4dt02961e
_journal_volume 44
_journal_year 2015
_chemical_formula_sum 'C18 H12 N6 O4 Zn2'
_chemical_formula_weight 507.08
_chemical_name_systematic
; 
 ? 
;
_space_group_crystal_system tetragonal
_space_group_IT_number 130
_space_group_name_Hall '-P 4a 2ac'
_space_group_name_H-M_alt 'P 4/n c c'
_symmetry_space_group_name_Hall '-P 4a 2ac'
_symmetry_space_group_name_H-M 'P 4/n c c :2'
_atom_sites_solution_hydrogens geom
_atom_sites_solution_primary direct
_atom_sites_solution_secondary difmap
_audit_creation_method SHELXL-97
_cell_angle_alpha 90.00
_cell_angle_beta 90.00
_cell_angle_gamma 90.00
_cell_formula_units_Z 8
_cell_length_a 13.642(3)
_cell_length_b 13.642(3)
_cell_length_c 35.545(11)
_cell_measurement_reflns_used 31110
_cell_measurement_temperature 296(2)
_cell_measurement_theta_max 25.00
_cell_measurement_theta_min 1.88
_cell_volume 6615(3)
_computing_cell_refinement 'Bruker SAINT'
_computing_data_collection 'Bruker APEX2'
_computing_data_reduction 'Bruker SAINT'
_computing_molecular_graphics Diamond
_computing_publication_material 'SHELXTL (Sheldrick, 2008)'
_computing_structure_refinement 'SHELXL-97 (Sheldrick, 2008)'
_computing_structure_solution 'SHELXS-97 (Sheldrick, 2008)'
_diffrn_ambient_temperature 296(2)
_diffrn_measured_fraction_theta_full 0.996
_diffrn_measured_fraction_theta_max 0.996
_diffrn_measurement_device_type 'Bruker SMART Apex II CCD Detector'
_diffrn_measurement_method \w
_diffrn_radiation_monochromator graphite
_diffrn_radiation_source 'rotating anode'
_diffrn_radiation_type MoK\a
_diffrn_radiation_wavelength 0.71073
_diffrn_reflns_av_R_equivalents 0.1383
_diffrn_reflns_av_sigmaI/netI 0.0713
_diffrn_reflns_limit_h_max 16
_diffrn_reflns_limit_h_min -16
_diffrn_reflns_limit_k_max 16
_diffrn_reflns_limit_k_min -16
_diffrn_reflns_limit_l_max 30
_diffrn_reflns_limit_l_min -42
_diffrn_reflns_number 31110
_diffrn_reflns_theta_full 25.00
_diffrn_reflns_theta_max 25.00
_diffrn_reflns_theta_min 1.88
_exptl_absorpt_coefficient_mu 1.473
_exptl_absorpt_correction_T_max 0.7096
_exptl_absorpt_correction_T_min 0.6831
_exptl_absorpt_correction_type multi-scan
_exptl_absorpt_process_details 'SADABS, Sheldrick (2008)'
_exptl_crystal_colour colorless
_exptl_crystal_density_diffrn 1.018
_exptl_crystal_density_method 'not measured'
_exptl_crystal_description block
_exptl_crystal_F_000 2032
_exptl_crystal_size_max 0.28
_exptl_crystal_size_mid 0.26
_exptl_crystal_size_min 0.25
_platon_squeeze_details
;
;
_refine_diff_density_max 0.432
_refine_diff_density_min -0.472
_refine_diff_density_rms 0.084
_refine_ls_extinction_method none
_refine_ls_goodness_of_fit_ref 1.017
_refine_ls_hydrogen_treatment mixed
_refine_ls_matrix_type full
_refine_ls_number_parameters 141
_refine_ls_number_reflns 2921
_refine_ls_number_restraints 119
_refine_ls_restrained_S_all 1.020
_refine_ls_R_factor_all 0.1179
_refine_ls_R_factor_gt 0.0637
_refine_ls_shift/su_max 0.000
_refine_ls_shift/su_mean 0.000
_refine_ls_structure_factor_coef Fsqd
_refine_ls_weighting_details 'calc w=1/[\s^2^(Fo^2^)+(0.0891P)^2^+0.0000P] where P=(Fo^2^+2Fc^2^)/3'
_refine_ls_weighting_scheme calc
_refine_ls_wR_factor_gt 0.1481
_refine_ls_wR_factor_ref 0.1689
_reflns_number_gt 1852
_reflns_number_total 2921
_reflns_threshold_expression >2sigma(I)
_cod_data_source_file c4dt02961e2.cif
_cod_data_source_block 2
_cod_depositor_comments 'Adding full bibliography for 7033313--7033314.cif.'
_cod_database_code 7033314

loop_
_symmetry_equiv_pos_as_xyz
'x, y, z'
'-x+1/2, -y+1/2, z'
'-y+1/2, x, z'
'y, -x+1/2, z'
'-x, y+1/2, -z+1/2'
'x+1/2, -y, -z+1/2'
'y+1/2, x+1/2, -z+1/2'
'-y, -x, -z+1/2'
'-x, -y, -z'
'x-1/2, y-1/2, -z'
'y-1/2, -x, -z'
'-y, x-1/2, -z'
'x, -y-1/2, z-1/2'
'-x-1/2, y, z-1/2'
'-y-1/2, -x-1/2, z-1/2'
'y, x, z-1/2'

loop_
_atom_site_label
_atom_site_type_symbol
_atom_site_fract_x
_atom_site_fract_y
_atom_site_fract_z
_atom_site_U_iso_or_equiv
_atom_site_adp_type
_atom_site_occupancy
_atom_site_symmetry_multiplicity
_atom_site_calc_flag
_atom_site_refinement_flags
_atom_site_disorder_assembly
_atom_site_disorder_group
C1 C 0.4583(4) 0.3051(4) 0.46019(16) 0.0395(13) Uani 1 1 d U . .
H1A H 0.4163 0.2945 0.4400 0.047 Uiso 1 1 calc R . .
C2 C 0.5609(4) 0.2833(4) 0.50277(16) 0.0400(14) Uani 1 1 d . . .
H2A H 0.6058 0.2536 0.5188 0.048 Uiso 1 1 calc R . .
C3A C 0.4924(11) 0.0572(11) 0.3481(4) 0.099(5) Uani 0.50 1 d PGDU A 1
C4A C 0.5644(11) -0.0053(11) 0.3346(4) 0.112(5) Uani 0.50 1 d PGDU A 1
H4A H 0.6063 -0.0369 0.3512 0.134 Uiso 0.50 1 calc PR A 1
C5A C 0.5738(11) -0.0206(12) 0.2962(4) 0.122(6) Uani 0.50 1 d PGU A 1
H5A H 0.6221 -0.0625 0.2871 0.147 Uiso 0.50 1 calc PR A 1
C6A C 0.5113(13) 0.0265(13) 0.2714(4) 0.120(6) Uani 0.50 1 d PGU A 1
C7A C 0.4393(12) 0.0890(12) 0.2849(4) 0.135(6) Uani 0.50 1 d PGU A 1
H7A H 0.3973 0.1206 0.2682 0.163 Uiso 0.50 1 calc PR A 1
C8A C 0.4299(11) 0.1043(11) 0.3233(4) 0.114(5) Uani 0.50 1 d PGDU A 1
H8A H 0.3816 0.1462 0.3323 0.137 Uiso 0.50 1 calc PR A 1
C9A C 0.4855(12) 0.0975(13) 0.3903(7) 0.084(4) Uani 0.50 1 d PDU A 1
O1A O 0.5539(16) 0.0717(14) 0.4110(7) 0.081(3) Uani 0.50 1 d PDU A 1
O2A O 0.4161(12) 0.1484(18) 0.4006(8) 0.083(3) Uani 0.50 1 d PDU A 1
C3B C 0.5373(11) 0.1009(11) 0.3488(4) 0.099(5) Uani 0.50 1 d PGDU A 2
C4B C 0.6092(11) 0.0370(11) 0.3347(4) 0.112(5) Uani 0.50 1 d PGDU A 2
H4AA H 0.6461 -0.0011 0.3511 0.134 Uiso 0.50 1 calc PR A 2
C5B C 0.6253(11) 0.0306(11) 0.2957(4) 0.122(6) Uani 0.50 1 d PGU A 2
H5AA H 0.6728 -0.0117 0.2864 0.147 Uiso 0.50 1 calc PR A 2
C6B C 0.5695(12) 0.0882(12) 0.2709(4) 0.120(6) Uani 0.50 1 d PGU A 2
C7B C 0.4976(12) 0.1521(12) 0.2850(4) 0.135(6) Uani 0.50 1 d PGU A 2
H7AA H 0.4606 0.1902 0.2686 0.163 Uiso 0.50 1 calc PR A 2
C8B C 0.4815(11) 0.1585(11) 0.3240(4) 0.114(5) Uani 0.50 1 d PGDU A 2
H8AA H 0.4339 0.2008 0.3334 0.137 Uiso 0.50 1 calc PR A 2
C9B C 0.5182(12) 0.0932(12) 0.3907(7) 0.084(4) Uani 0.50 1 d PDU A 2
O1B O 0.5712(16) 0.0414(13) 0.4108(7) 0.081(3) Uani 0.50 1 d PDU A 2
O2B O 0.4499(13) 0.1439(18) 0.4021(8) 0.083(3) Uani 0.50 1 d PDU A 2
N1 N 0.5113(3) 0.2343(3) 0.47607(13) 0.0385(12) Uani 1 1 d . A .
N2 N 0.4714(3) 0.3918(3) 0.47595(13) 0.0375(11) Uani 1 1 d U . .
N3 N 0.5395(3) 0.3779(3) 0.50397(12) 0.0361(11) Uani 1 1 d . . .
Zn1 Zn 0.51884(5) 0.09311(4) 0.461153(17) 0.0351(2) Uani 1 1 d . . .

loop_
_atom_site_aniso_label
_atom_site_aniso_U_11
_atom_site_aniso_U_22
_atom_site_aniso_U_33
_atom_site_aniso_U_23
_atom_site_aniso_U_13
_atom_site_aniso_U_12
C1 0.032(3) 0.043(3) 0.043(3) 0.000(3) -0.012(3) 0.000(3)
C2 0.044(3) 0.032(3) 0.044(4) 0.000(3) -0.012(3) 0.010(3)
C3A 0.107(8) 0.105(7) 0.085(6) -0.005(6) 0.000(6) -0.004(6)
C4A 0.120(8) 0.122(8) 0.093(6) -0.004(6) 0.000(6) 0.000(6)
C5A 0.133(8) 0.128(8) 0.105(7) 0.000(6) 0.003(6) 0.002(6)
C6A 0.126(8) 0.126(8) 0.108(7) -0.005(6) 0.003(6) 0.003(6)
C7A 0.144(9) 0.147(9) 0.116(7) -0.001(6) -0.003(6) 0.008(6)
C8A 0.124(8) 0.127(8) 0.090(6) -0.004(6) 0.004(6) 0.005(6)
C9A 0.086(7) 0.092(6) 0.074(5) 0.001(5) 0.002(6) 0.008(5)
O1A 0.098(6) 0.094(8) 0.051(3) 0.002(6) 0.006(4) 0.018(6)
O2A 0.086(8) 0.099(4) 0.064(4) -0.009(3) -0.002(7) 0.001(6)
C3B 0.107(8) 0.105(7) 0.085(6) -0.005(6) 0.000(6) -0.004(6)
C4B 0.120(8) 0.122(8) 0.093(6) -0.004(6) 0.000(6) 0.000(6)
C5B 0.133(8) 0.128(8) 0.105(7) 0.000(6) 0.003(6) 0.002(6)
C6B 0.126(8) 0.126(8) 0.108(7) -0.005(6) 0.003(6) 0.003(6)
C7B 0.144(9) 0.147(9) 0.116(7) -0.001(6) -0.003(6) 0.008(6)
C8B 0.124(8) 0.127(8) 0.090(6) -0.004(6) 0.004(6) 0.005(6)
C9B 0.086(7) 0.092(6) 0.074(5) 0.001(5) 0.002(6) 0.008(5)
O1B 0.098(6) 0.094(8) 0.051(3) 0.002(6) 0.006(4) 0.018(6)
O2B 0.086(8) 0.099(4) 0.064(4) -0.009(3) -0.002(7) 0.001(6)
N1 0.038(3) 0.032(3) 0.046(3) -0.003(2) -0.010(2) -0.003(2)
N2 0.039(3) 0.039(2) 0.035(3) -0.001(2) -0.006(2) 0.009(2)
N3 0.035(3) 0.039(3) 0.034(3) -0.001(2) -0.008(2) 0.002(2)
Zn1 0.0379(4) 0.0344(4) 0.0329(4) 0.0024(3) -0.0026(3) -0.0024(3)

loop_
_atom_type_symbol
_atom_type_description
_atom_type_scat_dispersion_real
_atom_type_scat_dispersion_imag
_atom_type_scat_source
C C 0.0033 0.0016 'International Tables Vol C Tables 4.2.6.8 and 6.1.1.4'
H H 0.0000 0.0000 'International Tables Vol C Tables 4.2.6.8 and 6.1.1.4'
N N 0.0061 0.0033 'International Tables Vol C Tables 4.2.6.8 and 6.1.1.4'
O O 0.0106 0.0060 'International Tables Vol C Tables 4.2.6.8 and 6.1.1.4'
Zn Zn 0.2839 1.4301 'International Tables Vol C Tables 4.2.6.8 and 6.1.1.4'

loop_
_geom_angle_atom_site_label_1
_geom_angle_atom_site_label_2
_geom_angle_atom_site_label_3
_geom_angle
_geom_angle_site_symmetry_1
_geom_angle_site_symmetry_3
N2 C1 N1 113.4(5) . .
N2 C1 H1A 123.3 . .
N1 C1 H1A 123.3 . .
N3 C2 N1 113.4(5) . .
N3 C2 H2A 123.3 . .
N1 C2 H2A 123.3 . .
C8A C3A C4A 120.0 . .
C8A C3A C9A 113.7(12) . .
C4A C3A C9A 125.3(12) . .
C5A C4A C3A 120.0 . .
C5A C4A H4A 120.0 . .
C3A C4A H4A 120.0 . .
C6A C5A C4A 120.0 . .
C6A C5A H5A 120.0 . .
C4A C5A H5A 120.0 . .
C5A C6A C7A 120.0 . .
C5A C6A C6A 119(2) . 7_545
C7A C6A C6A 121(2) . 7_545
C8A C7A C6A 120.0 . .
C8A C7A H7A 120.0 . .
C6A C7A H7A 120.0 . .
C7A C8A C3A 120.0 . .
C7A C8A H8A 120.0 . .
C3A C8A H8A 120.0 . .
O2A C9A O1A 124(2) . .
O2A C9A C3A 121(2) . .
O1A C9A C3A 114.6(18) . .
O2A C9A Zn1 81.7(16) . .
O1A C9A Zn1 43.5(13) . .
C3A C9A Zn1 154.7(11) . .
C9A O1A Zn1 109.3(18) . .
C4B C3B C8B 120.0 . .
C4B C3B C9B 115.4(12) . .
C8B C3B C9B 124.2(12) . .
C3B C4B C5B 120.0 . .
C3B C4B H4AA 120.0 . .
C5B C4B H4AA 120.0 . .
C6B C5B C4B 120.0 . .
C6B C5B H5AA 120.0 . .
C4B C5B H5AA 120.0 . .
C5B C6B C7B 120.0 . .
C5B C6B C6B 115(2) . 7_545
C7B C6B C6B 125(2) . 7_545
C8B C7B C6B 120.0 . .
C8B C7B H7AA 120.0 . .
C6B C7B H7AA 120.0 . .
C7B C8B C3B 120.0 . .
C7B C8B H8AA 120.0 . .
C3B C8B H8AA 120.0 . .
O2B C9B O1B 125(2) . .
O2B C9B C3B 114.7(19) . .
O1B C9B C3B 120.5(19) . .
O2B C9B Zn1 70.8(16) . .
O1B C9B Zn1 54.5(13) . .
C3B C9B Zn1 169.2(10) . .
C9B O1B Zn1 96.0(16) . .
C9B O2B Zn1 80.3(16) . .
C1 N1 C2 102.2(5) . .
C1 N1 Zn1 127.9(4) . .
C2 N1 Zn1 129.8(4) . .
C1 N2 N3 105.9(4) . .
C1 N2 Zn1 127.0(4) . 3
N3 N2 Zn1 127.1(3) . 3
C2 N3 N2 105.1(4) . .
C2 N3 Zn1 128.5(4) . 11_666
N2 N3 Zn1 126.4(3) . 11_666
O1A Zn1 N1 114.6(6) . .
O1A Zn1 N2 113.7(7) . 4
N1 Zn1 N2 107.87(19) . 4
O1A Zn1 N3 110.6(6) . 12_656
N1 Zn1 N3 102.86(18) . 12_656
N2 Zn1 N3 106.43(19) 4 12_656
O1A Zn1 O1B 12.9(9) . .
N1 Zn1 O1B 125.5(6) . .
N2 Zn1 O1B 112.1(6) 4 .
N3 Zn1 O1B 99.7(5) 12_656 .
O1A Zn1 O2B 46.5(7) . .
N1 Zn1 O2B 86.2(6) . .
N2 Zn1 O2B 91.0(5) 4 .
N3 Zn1 O2B 156.4(5) 12_656 .
O1B Zn1 O2B 58.2(6) . .
O1A Zn1 C9B 17.6(8) . .
N1 Zn1 C9B 105.3(4) . .
N2 Zn1 C9B 105.0(4) 4 .
N3 Zn1 C9B 128.2(4) 12_656 .
O1B Zn1 C9B 29.4(4) . .
O2B Zn1 C9B 28.9(3) . .
O1A Zn1 C9A 27.2(6) . .
N1 Zn1 C9A 103.3(4) . .
N2 Zn1 C9A 96.6(4) 4 .
N3 Zn1 C9A 137.6(4) 12_656 .
O1B Zn1 C9A 38.0(7) . .
O2B Zn1 C9A 20.6(8) . .
C9B Zn1 C9A 10.1(6) . .

loop_
_geom_bond_atom_site_label_1
_geom_bond_atom_site_label_2
_geom_bond_distance
_geom_bond_site_symmetry_2
C1 N2 1.322(7) .
C1 N1 1.331(7) .
C1 H1A 0.9300 .
C2 N3 1.324(7) .
C2 N1 1.344(6) .
C2 H2A 0.9300 .
C3A C8A 1.386(8) .
C3A C4A 1.386(8) .
C3A C9A 1.60(3) .
C4A C5A 1.386(8) .
C4A H4A 0.9300 .
C5A C6A 1.386(8) .
C5A H5A 0.9300 .
C6A C7A 1.386(8) .
C6A C6A 1.55(3) 7_545
C7A C8A 1.386(8) .
C7A H7A 0.9300 .
C8A H8A 0.9300 .
C9A O2A 1.232(9) .
C9A O1A 1.240(9) .
C9A Zn1 2.56(2) .
O1A Zn1 1.87(3) .
C3B C4B 1.405(8) .
C3B C8B 1.405(8) .
C3B C9B 1.51(3) .
C4B C5B 1.406(8) .
C4B H4AA 0.9300 .
C5B C6B 1.405(8) .
C5B H5AA 0.9300 .
C6B C7B 1.406(8) .
C6B C6B 1.53(3) 7_545
C7B C8B 1.405(8) .
C7B H7AA 0.9300 .
C8B H8AA 0.9300 .
C9B O2B 1.230(9) .
C9B O1B 1.239(9) .
C9B Zn1 2.51(2) .
O1B Zn1 2.05(2) .
O2B Zn1 2.40(3) .
N1 Zn1 2.000(5) .
N2 N3 1.376(6) .
N2 Zn1 2.013(4) 3
N3 Zn1 2.014(4) 11_666
Zn1 N2 2.013(4) 4
Zn1 N3 2.014(4) 12_656

loop_
_platon_squeeze_void_nr
_platon_squeeze_void_average_x
_platon_squeeze_void_average_y
_platon_squeeze_void_average_z
_platon_squeeze_void_volume
_platon_squeeze_void_count_electrons
_platon_squeeze_void_content
1 0.001 0.172 0.250 1449 434 ' '
2 0.001 0.324 0.750 1445 433 ' '
